data_7003573
loop_
_publ_author_name
'G\"artner, Martin'
'G\"orls, Helmar'
'Westerhausen, Matthias'

_publ_section_title
;
 Synthesis and structural variations of substituted phenylamide
 complexes of the heavy alkaline earth metals calcium, strontium and
 barium
;
_journal_issue 12
_journal_name_full 'Dalton Transactions'
_journal_page_first 1574
_journal_page_last 1582
_journal_paper_doi 10.1039/b717267b
_journal_year 2008
_chemical_formula_sum 'C44 H64 F6 I N3 O6.5 Sr2'
_chemical_formula_weight 1155.12
_chemical_name_systematic
;
?
;
_space_group_IT_number 2
_symmetry_cell_setting triclinic
_symmetry_space_group_name_Hall '-P 1'
_symmetry_space_group_name_H-M 'P -1'
_atom_sites_solution_hydrogens geom
_atom_sites_solution_primary direct
_atom_sites_solution_secondary difmap
_audit_creation_method SHELXL-97
_cell_angle_alpha 73.020(4)
_cell_angle_beta 75.497(4)
_cell_angle_gamma 72.879(3)
_cell_formula_units_Z 2
_cell_length_a 12.8189(9)
_cell_length_b 13.0620(9)
_cell_length_c 17.2294(9)
_cell_measurement_temperature 183(2)
_cell_volume 2593.8(3)
_computing_cell_refinement DENZO
_computing_data_collection COLLECT
_computing_data_reduction DENZO
_computing_molecular_graphics SHELXTL/PC
_computing_publication_material SHELXL-97
_computing_structure_refinement 'SHELXL-97 (Sheldrick, 1997)'
_computing_structure_solution 'SHELXS-97 (Sheldrick, 1990)'
_diffrn_ambient_temperature 183(2)
_diffrn_measured_fraction_theta_full 0.974
_diffrn_measured_fraction_theta_max 0.939
_diffrn_measurement_device_type KappaCCD
_diffrn_measurement_method 'phi- + omega-scan'
_diffrn_radiation_monochromator graphite
_diffrn_radiation_source 'fine-focus sealed tube'
_diffrn_radiation_type MoK\a
_diffrn_radiation_wavelength 0.71073
_diffrn_reflns_av_R_equivalents 0.0592
_diffrn_reflns_av_sigmaI/netI 0.1250
_diffrn_reflns_limit_h_max 14
_diffrn_reflns_limit_h_min -16
_diffrn_reflns_limit_k_max 13
_diffrn_reflns_limit_k_min -16
_diffrn_reflns_limit_l_max 22
_diffrn_reflns_limit_l_min -20
_diffrn_reflns_number 16428
_diffrn_reflns_theta_full 27.51
_diffrn_reflns_theta_max 27.51
_diffrn_reflns_theta_min 2.28
_exptl_absorpt_coefficient_mu 2.718
_exptl_absorpt_correction_T_max 0.7043
_exptl_absorpt_correction_T_min 0.6412
_exptl_absorpt_correction_type multi-scan
_exptl_absorpt_process_details
;
[c.f. r.h. blessing, acta cryst. (1995), a51, 33-38]
;
_exptl_crystal_colour yellow
_exptl_crystal_density_diffrn 1.479
_exptl_crystal_density_method 'not measured'
_exptl_crystal_description prism
_exptl_crystal_F_000 1168
_exptl_crystal_size_max 0.04
_exptl_crystal_size_mid 0.04
_exptl_crystal_size_min 0.04
_refine_diff_density_max 0.966
_refine_diff_density_min -0.823
_refine_diff_density_rms 0.128
_refine_ls_extinction_method none
_refine_ls_goodness_of_fit_ref 1.017
_refine_ls_hydrogen_treatment constr
_refine_ls_matrix_type full
_refine_ls_number_parameters 538
_refine_ls_number_reflns 11199
_refine_ls_number_restraints 0
_refine_ls_restrained_S_all 1.017
_refine_ls_R_factor_all 0.1443
_refine_ls_R_factor_gt 0.0713
_refine_ls_shift/su_max 0.002
_refine_ls_shift/su_mean 0.000
_refine_ls_structure_factor_coef Fsqd
_refine_ls_weighting_details 'calc w=1/[\s^2^(Fo^2^)+(0.0692P)^2^+5.4211P] where P=(Fo^2^+2Fc^2^)/3'
_refine_ls_weighting_scheme calc
_refine_ls_wR_factor_gt 0.1491
_refine_ls_wR_factor_ref 0.1803
_reflns_number_gt 6488
_reflns_number_total 11199
_reflns_threshold_expression >2sigma(I)
_cod_data_source_file b717267b.txt
_cod_data_source_block FO3236
_cod_original_sg_symbol_H-M P-1
_cod_original_formula_sum 'C44 H64 F6 I N3 O6.50 Sr2'
_cod_database_code 7003573

loop_
_symmetry_equiv_pos_as_xyz
'x, y, z'
'-x, -y, -z'

loop_
_atom_site_label
_atom_site_type_symbol
_atom_site_fract_x
_atom_site_fract_y
_atom_site_fract_z
_atom_site_U_iso_or_equiv
_atom_site_adp_type
_atom_site_occupancy
_atom_site_symmetry_multiplicity
_atom_site_calc_flag
_atom_site_refinement_flags
_atom_site_disorder_assembly
_atom_site_disorder_group
Sr1 Sr 0.77118(6) 0.79714(5) 0.26751(4) 0.02801(17) Uani 1 1 d . . .
Sr2 Sr 0.48470(5) 0.83621(5) 0.25826(4) 0.02442(17) Uani 1 1 d . . .
I I 1.03630(5) 0.73500(6) 0.28864(4) 0.0602(2) Uani 1 1 d . . .
F1 F 0.5013(4) 0.6636(3) 0.4038(2) 0.0380(10) Uani 1 1 d . . .
F2 F 0.5923(4) 0.9123(4) 0.5101(3) 0.0574(13) Uani 1 1 d . . .
F3 F 0.5783(3) 0.7916(3) 0.1002(2) 0.0359(10) Uani 1 1 d . . .
F4 F 0.7555(4) 0.4467(3) 0.2472(3) 0.0496(12) Uani 1 1 d . . .
F5 F 0.7397(4) 1.0811(3) 0.0311(2) 0.0441(11) Uani 1 1 d . . .
F6 F 0.4562(4) 1.0561(3) 0.2661(2) 0.0406(10) Uani 1 1 d . . .
O1 O 0.7914(5) 0.6308(5) 0.3943(4) 0.0584(17) Uani 1 1 d . B .
O2 O 0.8822(4) 0.7871(4) 0.1165(3) 0.0411(13) Uani 1 1 d . D .
O3 O 0.7888(5) 0.9805(4) 0.2850(3) 0.0431(13) Uani 1 1 d . . .
O4 O 0.3881(4) 0.7022(3) 0.2346(3) 0.0338(12) Uani 1 1 d . . .
O5 O 0.3097(4) 0.8710(4) 0.3728(3) 0.0350(11) Uani 1 1 d . . .
O6 O 0.3436(4) 0.9642(4) 0.1676(3) 0.0393(12) Uani 1 1 d . . .
N1 N 0.5864(5) 0.8434(4) 0.3712(3) 0.0291(13) Uani 1 1 d . . .
H1A H 0.5739 0.9177 0.3698 0.035 Uiso 1 1 calc R . .
N2 N 0.6605(5) 0.6728(4) 0.2404(3) 0.0261(12) Uani 1 1 d . . .
H2A H 0.6530 0.6185 0.2889 0.031 Uiso 1 1 calc R . .
N3 N 0.6324(5) 0.9460(4) 0.1690(3) 0.0281(13) Uani 1 1 d . . .
H3B H 0.6530 0.9269 0.1184 0.034 Uiso 1 1 calc R . .
C1 C 0.5482(6) 0.7948(5) 0.4499(4) 0.0287(15) Uani 1 1 d . . .
C2 C 0.5038(6) 0.7006(5) 0.4707(4) 0.0313(16) Uani 1 1 d . . .
C3 C 0.4616(7) 0.6485(6) 0.5478(5) 0.0414(19) Uani 1 1 d . . .
H3A H 0.4336 0.5856 0.5559 0.050 Uiso 1 1 calc R . .
C4 C 0.4601(8) 0.6885(7) 0.6141(5) 0.054(2) Uani 1 1 d . . .
H4A H 0.4294 0.6542 0.6683 0.065 Uiso 1 1 calc R . .
C5 C 0.5028(8) 0.7774(7) 0.6013(5) 0.055(2) Uani 1 1 d . . .
H5A H 0.5028 0.8054 0.6463 0.065 Uiso 1 1 calc R . .
C6 C 0.5459(7) 0.8260(6) 0.5219(4) 0.0377(18) Uani 1 1 d . . .
C7 C 0.6718(6) 0.6233(5) 0.1785(4) 0.0286(15) Uani 1 1 d . . .
C8 C 0.6312(6) 0.6826(5) 0.1038(4) 0.0286(15) Uani 1 1 d . . .
C9 C 0.6396(6) 0.6404(6) 0.0380(4) 0.0378(18) Uani 1 1 d . . .
H9A H 0.6114 0.6861 -0.0099 0.045 Uiso 1 1 calc R . .
C10 C 0.6899(7) 0.5293(6) 0.0424(5) 0.046(2) Uani 1 1 d . . .
H10A H 0.6979 0.4981 -0.0028 0.055 Uiso 1 1 calc R . .
C11 C 0.7278(7) 0.4658(6) 0.1132(5) 0.045(2) Uani 1 1 d . . .
H11A H 0.7612 0.3896 0.1176 0.054 Uiso 1 1 calc R . .
C12 C 0.7179(6) 0.5111(6) 0.1771(4) 0.0355(17) Uani 1 1 d . . .
C13 C 0.6024(6) 1.0585(5) 0.1519(4) 0.0290(16) Uani 1 1 d . . .
C14 C 0.6534(7) 1.1308(6) 0.0839(4) 0.0356(18) Uani 1 1 d . . .
C15 C 0.6233(7) 1.2440(5) 0.0685(4) 0.0374(18) Uani 1 1 d . . .
H15A H 0.6621 1.2867 0.0220 0.045 Uiso 1 1 calc R . .
C16 C 0.5377(7) 1.2951(6) 0.1203(5) 0.043(2) Uani 1 1 d . . .
H16A H 0.5171 1.3731 0.1112 0.052 Uiso 1 1 calc R . .
C17 C 0.4817(7) 1.2297(5) 0.1862(5) 0.0360(17) Uani 1 1 d . . .
H17A H 0.4205 1.2634 0.2220 0.043 Uiso 1 1 calc R . .
C18 C 0.5132(6) 1.1183(5) 0.2001(4) 0.0320(16) Uani 1 1 d . . .
C19 C 0.8396(12) 0.5176(11) 0.3971(8) 0.103(4) Uiso 1 1 d . . .
H19A H 0.9211 0.5013 0.3783 0.123 Uiso 0.50 1 calc PR A 1
H19B H 0.8044 0.4867 0.3670 0.123 Uiso 0.50 1 calc PR A 1
H19C H 0.7845 0.4882 0.3844 0.123 Uiso 0.50 1 d PR A 2
H19D H 0.9033 0.5141 0.3507 0.123 Uiso 0.50 1 d PR A 2
C20 C 0.8016(15) 0.4796(13) 0.5012(10) 0.044(4) Uiso 0.50 1 d P B 1
H20A H 0.7315 0.4555 0.5149 0.053 Uiso 0.50 1 calc PR B 1
H20B H 0.8595 0.4167 0.5242 0.053 Uiso 0.50 1 calc PR B 1
C21 C 0.787(2) 0.566(2) 0.5360(16) 0.093(7) Uiso 0.50 1 d P B 1
H21A H 0.7109 0.5858 0.5670 0.112 Uiso 0.50 1 calc PR B 1
H21B H 0.8409 0.5495 0.5732 0.112 Uiso 0.50 1 calc PR B 1
C20A C 0.875(3) 0.448(2) 0.4618(18) 0.111(9) Uiso 0.50 1 d P B 2
H20C H 0.9502 0.4022 0.4475 0.133 Uiso 0.50 1 calc PR B 2
H20D H 0.8236 0.3996 0.4917 0.133 Uiso 0.50 1 calc PR B 2
C21A C 0.874(3) 0.519(3) 0.506(2) 0.159(14) Uiso 0.50 1 d P B 2
H21C H 0.9520 0.5181 0.5053 0.191 Uiso 0.50 1 calc PR B 2
H21D H 0.8392 0.4935 0.5636 0.191 Uiso 0.50 1 calc PR B 2
C22 C 0.8072(9) 0.6474(10) 0.4688(6) 0.089(4) Uani 1 1 d . . .
H22A H 0.8846 0.6531 0.4616 0.107 Uiso 0.50 1 calc PR B 1
H22B H 0.7574 0.7183 0.4783 0.107 Uiso 0.50 1 calc PR B 1
H22C H 0.7360 0.6703 0.5053 0.107 Uiso 0.50 1 d PR B 2
H22D H 0.8531 0.7010 0.4580 0.107 Uiso 0.50 1 d PR B 2
C23 C 0.9263(8) 0.6767(7) 0.1041(6) 0.058(2) Uani 1 1 d . . .
H23A H 0.8841 0.6627 0.0689 0.070 Uiso 0.50 1 calc PR C 1
H23B H 0.9209 0.6219 0.1577 0.070 Uiso 0.50 1 calc PR C 1
H23C H 0.8675 0.6465 0.0975 0.070 Uiso 0.50 1 d PR C 2
H23D H 0.9619 0.6267 0.1507 0.070 Uiso 0.50 1 d PR C 2
C24 C 1.0448(15) 0.6679(14) 0.0631(11) 0.051(4) Uiso 0.50 1 d P D 1
H24A H 1.0947 0.6389 0.1042 0.061 Uiso 0.50 1 calc PR D 1
H24B H 1.0669 0.6198 0.0239 0.061 Uiso 0.50 1 calc PR D 1
C24A C 1.0130(18) 0.6939(17) 0.0229(13) 0.064(5) Uiso 0.50 1 d P D 2
H24C H 1.0767 0.6287 0.0237 0.077 Uiso 0.50 1 calc PR D 2
H24D H 0.9788 0.7052 -0.0255 0.077 Uiso 0.50 1 calc PR D 2
C25 C 1.0466(11) 0.7840(10) 0.0193(7) 0.090(4) Uiso 1 1 d . . .
H25A H 1.1197 0.7978 0.0156 0.109 Uiso 0.50 1 calc PR D 1
H25B H 1.0316 0.8000 -0.0373 0.109 Uiso 0.50 1 calc PR D 1
H25C H 1.0610 0.8257 -0.0388 0.109 Uiso 0.50 1 d PR D 2
H25D H 1.1160 0.7620 0.0416 0.109 Uiso 0.50 1 d PR D 2
C26 C 0.9582(7) 0.8533(7) 0.0688(5) 0.047(2) Uani 1 1 d . D .
H26A H 0.9903 0.8767 0.1054 0.056 Uiso 1 1 calc R . .
H26B H 0.9198 0.9199 0.0322 0.056 Uiso 1 1 calc R . .
C27 C 0.7894(9) 1.0094(8) 0.3581(6) 0.071(3) Uiso 1 1 d . . .
H27A H 0.8413 0.9508 0.3907 0.085 Uiso 1 1 calc R . .
H27B H 0.7143 1.0190 0.3924 0.085 Uiso 1 1 calc R . .
C28 C 0.8260(10) 1.1160(8) 0.3322(6) 0.075(3) Uani 1 1 d . . .
H28A H 0.7739 1.1710 0.3617 0.090 Uiso 1 1 calc R . .
H28B H 0.9013 1.1038 0.3435 0.090 Uiso 1 1 calc R . .
C29 C 0.8252(10) 1.1535(7) 0.2413(6) 0.069(3) Uani 1 1 d . . .
H29A H 0.7517 1.1999 0.2300 0.083 Uiso 1 1 calc R . .
H29B H 0.8826 1.1951 0.2123 0.083 Uiso 1 1 calc R . .
C30 C 0.8505(9) 1.0476(7) 0.2169(5) 0.059(3) Uani 1 1 d . . .
H30A H 0.8254 1.0587 0.1645 0.071 Uiso 1 1 calc R . .
H30B H 0.9311 1.0130 0.2103 0.071 Uiso 1 1 calc R . .
C31 C 0.3963(8) 0.5909(6) 0.2828(5) 0.046(2) Uani 1 1 d . . .
H31A H 0.4728 0.5573 0.2936 0.055 Uiso 1 1 calc R . .
H31B H 0.3450 0.5902 0.3364 0.055 Uiso 1 1 calc R . .
C32 C 0.3681(13) 0.5293(8) 0.2379(7) 0.105(5) Uani 1 1 d . . .
H32A H 0.2988 0.5065 0.2675 0.126 Uiso 1 1 calc R . .
H32B H 0.4280 0.4622 0.2330 0.126 Uiso 1 1 calc R . .
C33 C 0.3531(8) 0.5985(6) 0.1555(5) 0.053(2) Uani 1 1 d . . .
H33A H 0.2851 0.5935 0.1410 0.063 Uiso 1 1 calc R . .
H33B H 0.4176 0.5761 0.1132 0.063 Uiso 1 1 calc R . .
C34 C 0.3435(7) 0.7139(6) 0.1621(5) 0.0394(18) Uani 1 1 d . . .
H34A H 0.3863 0.7536 0.1121 0.047 Uiso 1 1 calc R . .
H34B H 0.2649 0.7556 0.1679 0.047 Uiso 1 1 calc R . .
C35 C 0.2369(6) 0.7974(6) 0.4095(5) 0.045(2) Uani 1 1 d . . .
H35A H 0.2697 0.7345 0.4516 0.054 Uiso 1 1 calc R . .
H35B H 0.2226 0.7687 0.3670 0.054 Uiso 1 1 calc R . .
C36 C 0.1301(9) 0.8669(9) 0.4489(7) 0.078(3) Uiso 1 1 d . . .
H36A H 0.0688 0.8776 0.4198 0.094 Uiso 1 1 calc R . .
H36B H 0.1088 0.8307 0.5076 0.094 Uiso 1 1 calc R . .
C37 C 0.1547(8) 0.9753(8) 0.4411(6) 0.059(2) Uani 1 1 d . . .
H37A H 0.1208 1.0330 0.3967 0.071 Uiso 1 1 calc R . .
H37B H 0.1264 0.9992 0.4935 0.071 Uiso 1 1 calc R . .
C38 C 0.2786(7) 0.9527(7) 0.4205(5) 0.0443(19) Uani 1 1 d . . .
H38A H 0.3031 1.0204 0.3879 0.053 Uiso 1 1 calc R . .
H38B H 0.3114 0.9241 0.4712 0.053 Uiso 1 1 calc R . .
C39 C 0.2253(7) 0.9913(6) 0.2008(5) 0.0430(19) Uani 1 1 d . . .
H39A H 0.2087 1.0414 0.2381 0.052 Uiso 1 1 calc R . .
H39B H 0.1997 0.9238 0.2319 0.052 Uiso 1 1 calc R . .
C40 C 0.1707(7) 1.0464(7) 0.1276(5) 0.048(2) Uani 1 1 d . . .
H40A H 0.0991 1.0984 0.1417 0.058 Uiso 1 1 calc R . .
H40B H 0.1579 0.9919 0.1036 0.058 Uiso 1 1 calc R . .
C41 C 0.2563(7) 1.1075(6) 0.0686(5) 0.044(2) Uani 1 1 d . . .
H41A H 0.2471 1.1233 0.0105 0.052 Uiso 1 1 calc R . .
H41B H 0.2506 1.1775 0.0826 0.052 Uiso 1 1 calc R . .
C42 C 0.3640(6) 1.0272(6) 0.0828(4) 0.0400(18) Uani 1 1 d . . .
H42A H 0.3877 0.9781 0.0442 0.048 Uiso 1 1 calc R . .
H42B H 0.4227 1.0664 0.0748 0.048 Uiso 1 1 calc R . .
O1T O 0.0482(15) 0.2729(14) 0.2794(10) 0.101(5) Uiso 0.50 1 d P . .
C1T C 0.0530(17) 0.2826(15) 0.2022(11) 0.060(5) Uiso 0.50 1 d P . .
H1TA H 0.1097 0.2200 0.1841 0.072 Uiso 0.50 1 calc PR . .
H1TB H -0.0195 0.2808 0.1930 0.072 Uiso 0.50 1 calc PR . .
C2T C 0.077(2) 0.373(2) 0.1601(16) 0.096(7) Uiso 0.50 1 d P . .
H2TA H 0.0097 0.4333 0.1573 0.115 Uiso 0.50 1 calc PR . .
H2TB H 0.1141 0.3664 0.1032 0.115 Uiso 0.50 1 calc PR . .
C3T C 0.1519(18) 0.3936(16) 0.2012(12) 0.069(5) Uiso 0.50 1 d P . .
H3TA H 0.2279 0.3809 0.1683 0.082 Uiso 0.50 1 calc PR . .
H3TB H 0.1285 0.4718 0.2044 0.082 Uiso 0.50 1 calc PR . .
C4T C 0.153(2) 0.330(2) 0.2764(17) 0.114(9) Uiso 0.50 1 d P . .
H4TA H 0.1355 0.3725 0.3189 0.136 Uiso 0.50 1 calc PR . .
H4TB H 0.2245 0.2742 0.2810 0.136 Uiso 0.50 1 calc PR . .

loop_
_atom_site_aniso_label
_atom_site_aniso_U_11
_atom_site_aniso_U_22
_atom_site_aniso_U_33
_atom_site_aniso_U_23
_atom_site_aniso_U_13
_atom_site_aniso_U_12
Sr1 0.0270(4) 0.0289(3) 0.0314(4) -0.0085(3) -0.0070(3) -0.0086(3)
Sr2 0.0270(4) 0.0214(3) 0.0272(3) -0.0069(2) -0.0053(3) -0.0078(3)
I 0.0336(3) 0.0883(5) 0.0612(4) -0.0132(3) -0.0171(3) -0.0154(3)
F1 0.052(3) 0.036(2) 0.032(2) -0.0079(17) -0.0055(19) -0.021(2)
F2 0.080(4) 0.064(3) 0.046(3) -0.026(2) -0.010(3) -0.034(3)
F3 0.046(3) 0.028(2) 0.035(2) -0.0082(16) -0.0095(19) -0.0071(19)
F4 0.056(3) 0.030(2) 0.060(3) -0.012(2) -0.016(2) 0.000(2)
F5 0.051(3) 0.039(2) 0.039(2) -0.0107(19) 0.005(2) -0.016(2)
F6 0.048(3) 0.033(2) 0.037(2) -0.0100(18) 0.004(2) -0.012(2)
O1 0.059(4) 0.051(4) 0.060(4) 0.003(3) -0.032(3) -0.004(3)
O2 0.039(3) 0.042(3) 0.039(3) -0.011(2) -0.002(2) -0.008(3)
O3 0.058(4) 0.040(3) 0.041(3) -0.011(2) -0.008(3) -0.026(3)
O4 0.045(3) 0.026(3) 0.038(3) -0.007(2) -0.012(2) -0.017(2)
O5 0.032(3) 0.046(3) 0.033(3) -0.018(2) 0.000(2) -0.015(2)
O6 0.032(3) 0.040(3) 0.040(3) 0.000(2) -0.012(2) -0.005(2)
N1 0.037(4) 0.026(3) 0.026(3) -0.009(2) -0.002(3) -0.011(3)
N2 0.032(3) 0.019(3) 0.028(3) -0.007(2) -0.004(2) -0.006(2)
N3 0.038(4) 0.019(3) 0.032(3) -0.008(2) -0.009(3) -0.008(3)
C1 0.027(4) 0.027(3) 0.034(4) -0.009(3) -0.009(3) -0.004(3)
C2 0.035(4) 0.030(4) 0.027(4) -0.002(3) -0.010(3) -0.006(3)
C3 0.049(5) 0.034(4) 0.037(4) 0.008(3) -0.014(4) -0.015(4)
C4 0.063(6) 0.066(6) 0.026(4) 0.008(4) -0.008(4) -0.023(5)
C5 0.067(6) 0.067(6) 0.032(5) -0.016(4) -0.011(4) -0.014(5)
C6 0.042(5) 0.038(4) 0.036(4) -0.014(3) -0.011(4) -0.005(4)
C7 0.029(4) 0.024(3) 0.029(4) -0.004(3) 0.006(3) -0.013(3)
C8 0.028(4) 0.022(3) 0.040(4) -0.012(3) -0.003(3) -0.011(3)
C9 0.045(5) 0.040(4) 0.037(4) -0.015(3) -0.007(4) -0.017(4)
C10 0.057(6) 0.042(5) 0.049(5) -0.024(4) -0.004(4) -0.019(4)
C11 0.052(6) 0.033(4) 0.053(5) -0.017(4) 0.002(4) -0.016(4)
C12 0.037(5) 0.031(4) 0.038(4) -0.008(3) -0.008(3) -0.006(3)
C13 0.039(4) 0.022(3) 0.031(4) -0.007(3) -0.014(3) -0.007(3)
C14 0.048(5) 0.032(4) 0.030(4) -0.001(3) -0.010(4) -0.020(4)
C15 0.055(5) 0.025(4) 0.033(4) 0.002(3) -0.009(4) -0.017(4)
C16 0.066(6) 0.022(4) 0.044(5) -0.004(3) -0.024(4) -0.005(4)
C17 0.043(5) 0.025(4) 0.044(4) -0.012(3) -0.016(4) -0.004(3)
C18 0.038(4) 0.027(4) 0.033(4) -0.010(3) -0.005(3) -0.008(3)
C22 0.056(7) 0.124(10) 0.054(7) -0.002(6) -0.017(5) 0.013(7)
C23 0.051(6) 0.040(5) 0.078(6) -0.022(4) 0.011(5) -0.013(4)
C26 0.041(5) 0.049(5) 0.045(5) -0.008(4) 0.001(4) -0.013(4)
C28 0.109(10) 0.059(6) 0.076(7) -0.028(5) -0.007(6) -0.042(6)
C29 0.095(9) 0.038(5) 0.078(7) -0.006(5) -0.027(6) -0.021(5)
C30 0.080(7) 0.057(6) 0.053(5) -0.006(4) -0.014(5) -0.038(5)
C31 0.067(6) 0.032(4) 0.041(5) -0.003(3) -0.011(4) -0.019(4)
C32 0.211(15) 0.040(5) 0.102(9) -0.001(5) -0.107(10) -0.037(7)
C33 0.081(7) 0.039(5) 0.052(5) -0.014(4) -0.017(5) -0.028(5)
C34 0.045(5) 0.038(4) 0.044(4) -0.012(3) -0.012(4) -0.018(4)
C35 0.033(5) 0.044(5) 0.053(5) -0.009(4) -0.002(4) -0.011(4)
C37 0.055(6) 0.071(6) 0.047(5) -0.027(4) 0.000(4) -0.006(5)
C38 0.043(5) 0.048(5) 0.047(5) -0.026(4) 0.001(4) -0.012(4)
C39 0.044(5) 0.039(4) 0.039(4) -0.004(3) -0.004(4) -0.008(4)
C40 0.041(5) 0.046(5) 0.050(5) -0.004(4) -0.011(4) -0.002(4)
C41 0.048(5) 0.035(4) 0.042(5) 0.000(3) -0.011(4) -0.007(4)
C42 0.032(4) 0.048(5) 0.039(4) -0.004(3) -0.007(3) -0.016(4)

loop_
_atom_type_symbol
_atom_type_description
_atom_type_scat_dispersion_real
_atom_type_scat_dispersion_imag
_atom_type_scat_source
C C 0.0033 0.0016 'International Tables Vol C Tables 4.2.6.8 and 6.1.1.4'
H H 0.0000 0.0000 'International Tables Vol C Tables 4.2.6.8 and 6.1.1.4'
N N 0.0061 0.0033 'International Tables Vol C Tables 4.2.6.8 and 6.1.1.4'
O O 0.0106 0.0060 'International Tables Vol C Tables 4.2.6.8 and 6.1.1.4'
F F 0.0171 0.0103 'International Tables Vol C Tables 4.2.6.8 and 6.1.1.4'
Sr Sr -1.5307 3.2498 'International Tables Vol C Tables 4.2.6.8 and 6.1.1.4'
I I -0.4742 1.8119 'International Tables Vol C Tables 4.2.6.8 and 6.1.1.4'

loop_
_geom_angle_atom_site_label_1
_geom_angle_atom_site_label_2
_geom_angle_atom_site_label_3
_geom_angle
_geom_angle_site_symmetry_1
_geom_angle_site_symmetry_3
_geom_angle_publ_flag
O3 Sr1 O1 116.30(17) . . ?
O3 Sr1 N1 81.07(17) . . ?
O1 Sr1 N1 76.29(19) . . ?
O3 Sr1 N2 152.66(17) . . ?
O1 Sr1 N2 78.45(17) . . ?
N1 Sr1 N2 80.53(17) . . ?
O3 Sr1 O2 103.97(16) . . ?
O1 Sr1 O2 123.21(19) . . ?
N1 Sr1 O2 151.54(16) . . ?
N2 Sr1 O2 83.52(16) . . ?
O3 Sr1 N3 78.69(15) . . ?
O1 Sr1 N3 146.44(18) . . ?
N1 Sr1 N3 76.90(17) . . ?
N2 Sr1 N3 77.56(15) . . ?
O2 Sr1 N3 76.73(16) . . ?
O3 Sr1 I 78.38(13) . . ?
O1 Sr1 I 74.36(14) . . ?
N1 Sr1 I 131.37(12) . . ?
N2 Sr1 I 128.88(12) . . ?
O2 Sr1 I 76.68(11) . . ?
N3 Sr1 I 139.19(12) . . ?
O3 Sr1 Sr2 106.05(13) . . ?
O1 Sr1 Sr2 99.97(14) . . ?
N1 Sr1 Sr2 47.04(11) . . ?
N2 Sr1 Sr2 46.94(12) . . ?
O2 Sr1 Sr2 105.63(11) . . ?
N3 Sr1 Sr2 46.54(12) . . ?
I Sr1 Sr2 174.07(2) . . ?
O6 Sr2 O4 76.61(15) . . ?
O6 Sr2 O5 80.34(15) . . ?
O4 Sr2 O5 83.88(15) . . ?
O6 Sr2 N3 89.20(16) . . ?
O4 Sr2 N3 135.36(16) . . ?
O5 Sr2 N3 135.70(16) . . ?
O6 Sr2 N2 135.59(16) . . ?
O4 Sr2 N2 81.88(15) . . ?
O5 Sr2 N2 135.43(16) . . ?
N3 Sr2 N2 79.50(16) . . ?
O6 Sr2 N1 139.22(17) . . ?
O4 Sr2 N1 137.36(15) . . ?
O5 Sr2 N1 82.21(16) . . ?
N3 Sr2 N1 78.24(16) . . ?
N2 Sr2 N1 80.38(17) . . ?
O6 Sr2 F6 70.91(14) . . ?
O4 Sr2 F6 143.78(14) . . ?
O5 Sr2 F6 75.40(13) . . ?
N3 Sr2 F6 60.56(15) . . ?
N2 Sr2 F6 133.23(14) . . ?
N1 Sr2 F6 69.13(14) . . ?
O6 Sr2 F3 76.48(14) . . ?
O4 Sr2 F3 70.81(13) . . ?
O5 Sr2 F3 148.87(13) . . ?
N3 Sr2 F3 64.73(14) . . ?
N2 Sr2 F3 59.78(14) . . ?
N1 Sr2 F3 128.76(15) . . ?
F6 Sr2 F3 115.21(11) . . ?
O6 Sr2 F1 141.52(14) . . ?
O4 Sr2 F1 77.77(12) . . ?
O5 Sr2 F1 68.78(14) . . ?
N3 Sr2 F1 128.95(14) . . ?
N2 Sr2 F1 66.99(14) . . ?
N1 Sr2 F1 59.61(13) . . ?
F6 Sr2 F1 119.82(11) . . ?
F3 Sr2 F1 120.62(11) . . ?
O6 Sr2 Sr1 137.96(11) . . ?
O4 Sr2 Sr1 129.11(11) . . ?
O5 Sr2 Sr1 128.68(10) . . ?
N3 Sr2 Sr1 48.81(11) . . ?
N2 Sr2 Sr1 47.24(11) . . ?
N1 Sr2 Sr1 46.55(13) . . ?
F6 Sr2 Sr1 86.62(9) . . ?
F3 Sr2 Sr1 82.21(8) . . ?
F1 Sr2 Sr1 80.45(9) . . ?
C2 F1 Sr2 112.3(3) . . ?
C8 F3 Sr2 113.1(3) . . ?
C18 F6 Sr2 115.2(4) . . ?
C19 O1 C22 105.3(8) . . ?
C19 O1 Sr1 129.4(7) . . ?
C22 O1 Sr1 118.8(6) . . ?
C26 O2 C23 108.8(6) . . ?
C26 O2 Sr1 125.1(4) . . ?
C23 O2 Sr1 114.4(4) . . ?
C27 O3 C30 107.2(6) . . ?
C27 O3 Sr1 129.0(5) . . ?
C30 O3 Sr1 118.5(4) . . ?
C31 O4 C34 108.2(5) . . ?
C31 O4 Sr2 123.2(4) . . ?
C34 O4 Sr2 126.9(4) . . ?
C38 O5 C35 107.0(6) . . ?
C38 O5 Sr2 127.8(4) . . ?
C35 O5 Sr2 124.4(4) . . ?
C39 O6 C42 109.4(5) . . ?
C39 O6 Sr2 121.5(4) . . ?
C42 O6 Sr2 128.8(4) . . ?
C1 N1 Sr1 133.6(4) . . ?
C1 N1 Sr2 116.0(4) . . ?
Sr1 N1 Sr2 86.40(16) . . ?
C7 N2 Sr2 117.0(4) . . ?
C7 N2 Sr1 134.1(4) . . ?
Sr2 N2 Sr1 85.82(15) . . ?
C13 N3 Sr2 118.6(5) . . ?
C13 N3 Sr1 131.4(4) . . ?
Sr2 N3 Sr1 84.66(14) . . ?
N1 C1 C6 127.3(6) . . ?
N1 C1 C2 122.7(6) . . ?
C6 C1 C2 109.9(6) . . ?
C3 C2 F1 119.0(6) . . ?
C3 C2 C1 126.4(7) . . ?
F1 C2 C1 114.6(5) . . ?
C2 C3 C4 118.9(7) . . ?
C5 C4 C3 119.6(7) . . ?
C4 C5 C6 118.9(7) . . ?
F2 C6 C5 118.4(7) . . ?
F2 C6 C1 115.4(6) . . ?
C5 C6 C1 126.2(7) . . ?
N2 C7 C12 128.1(6) . . ?
N2 C7 C8 121.8(6) . . ?
C12 C7 C8 110.1(6) . . ?
C9 C8 F3 118.7(6) . . ?
C9 C8 C7 126.0(6) . . ?
F3 C8 C7 115.3(5) . . ?
C8 C9 C10 119.0(7) . . ?
C11 C10 C9 118.6(7) . . ?
C12 C11 C10 120.5(7) . . ?
C11 C12 F4 119.8(6) . . ?
C11 C12 C7 125.8(7) . . ?
F4 C12 C7 114.4(6) . . ?
N3 C13 C18 123.2(6) . . ?
N3 C13 C14 125.8(7) . . ?
C18 C13 C14 111.0(6) . . ?
F5 C14 C15 119.0(6) . . ?
F5 C14 C13 115.9(6) . . ?
C15 C14 C13 125.0(7) . . ?
C16 C15 C14 119.9(7) . . ?
C15 C16 C17 118.1(7) . . ?
C18 C17 C16 120.7(8) . . ?
C17 C18 F6 119.2(7) . . ?
C17 C18 C13 125.1(7) . . ?
F6 C18 C13 115.6(6) . . ?
C20A C19 O1 122.7(17) . . ?
C20A C19 C20 38.7(15) . . ?
O1 C19 C20 93.1(10) . . ?
C21 C20 C19 110.5(15) . . ?
C22 C21 C20 101.8(19) . . ?
C19 C20A C21A 100(3) . . ?
C20A C21A C22 113(3) . . ?
C21 C22 O1 113.7(15) . . ?
C21 C22 C21A 44.7(16) . . ?
O1 C22 C21A 97.2(16) . . ?
O2 C23 C24 107.1(9) . . ?
O2 C23 C24A 102.5(9) . . ?
C24 C23 C24A 31.4(8) . . ?
C25 C24 C23 102.8(12) . . ?
C25 C24A C23 106.3(15) . . ?
C24A C25 C26 108.5(13) . . ?
C24A C25 C24 33.5(9) . . ?
C26 C25 C24 105.8(11) . . ?
O2 C26 C25 106.7(7) . . ?
O3 C27 C28 107.2(8) . . ?
C29 C28 C27 104.2(8) . . ?
C30 C29 C28 102.4(7) . . ?
O3 C30 C29 103.7(8) . . ?
C32 C31 O4 108.7(6) . . ?
C31 C32 C33 109.0(7) . . ?
C32 C33 C34 104.4(7) . . ?
O4 C34 C33 106.5(6) . . ?
O5 C35 C36 105.2(7) . . ?
C37 C36 C35 105.8(8) . . ?
C38 C37 C36 104.2(8) . . ?
O5 C38 C37 104.1(6) . . ?
O6 C39 C40 105.2(6) . . ?
C39 C40 C41 102.1(6) . . ?
C42 C41 C40 102.6(6) . . ?
O6 C42 C41 105.7(6) . . ?
C1T O1T C4T 101.4(17) . . ?
C2T C1T O1T 110(2) . . ?
C1T C2T C3T 107(2) . . ?
C4T C3T C2T 112(2) . . ?
C3T C4T O1T 97(2) . . ?

loop_
_geom_bond_atom_site_label_1
_geom_bond_atom_site_label_2
_geom_bond_distance
_geom_bond_site_symmetry_2
_geom_bond_publ_flag
Sr1 O3 2.579(5) . ?
Sr1 O1 2.596(5) . ?
Sr1 N1 2.614(6) . ?
Sr1 N2 2.645(5) . ?
Sr1 O2 2.654(5) . ?
Sr1 N3 2.716(5) . ?
Sr1 I 3.3414(9) . ?
Sr1 Sr2 3.5935(9) . ?
Sr2 O6 2.572(4) . ?
Sr2 O4 2.590(4) . ?
Sr2 O5 2.615(5) . ?
Sr2 N3 2.620(5) . ?
Sr2 N2 2.633(5) . ?
Sr2 N1 2.635(5) . ?
Sr2 F6 2.826(4) . ?
Sr2 F3 2.841(4) . ?
Sr2 F1 2.845(4) . ?
F1 C2 1.384(7) . ?
F2 C6 1.367(8) . ?
F3 C8 1.376(7) . ?
F4 C12 1.364(8) . ?
F5 C14 1.375(9) . ?
F6 C18 1.371(8) . ?
O1 C19 1.417(13) . ?
O1 C22 1.433(12) . ?
O2 C26 1.433(9) . ?
O2 C23 1.444(9) . ?
O3 C27 1.419(10) . ?
O3 C30 1.454(10) . ?
O4 C31 1.436(8) . ?
O4 C34 1.452(8) . ?
O5 C38 1.438(8) . ?
O5 C35 1.440(9) . ?
O6 C39 1.455(9) . ?
O6 C42 1.454(8) . ?
N1 C1 1.353(8) . ?
N2 C7 1.360(8) . ?
N3 C13 1.365(8) . ?
C1 C6 1.406(9) . ?
C1 C2 1.420(9) . ?
C2 C3 1.360(10) . ?
C3 C4 1.382(11) . ?
C4 C5 1.365(12) . ?
C5 C6 1.378(11) . ?
C7 C12 1.414(9) . ?
C7 C8 1.430(9) . ?
C8 C9 1.367(9) . ?
C9 C10 1.392(10) . ?
C10 C11 1.372(11) . ?
C11 C12 1.358(10) . ?
C13 C18 1.409(10) . ?
C13 C14 1.423(9) . ?
C14 C15 1.376(9) . ?
C15 C16 1.368(11) . ?
C16 C17 1.386(10) . ?
C17 C18 1.356(9) . ?
C19 C20A 1.30(3) . ?
C19 C20 1.70(2) . ?
C20 C21 1.38(3) . ?
C21 C22 1.35(2) . ?
C20A C21A 1.35(4) . ?
C21A C22 1.66(4) . ?
C23 C24 1.492(19) . ?
C23 C24A 1.56(2) . ?
C24 C25 1.487(19) . ?
C24A C25 1.35(2) . ?
C25 C26 1.481(14) . ?
C27 C28 1.508(12) . ?
C28 C29 1.500(13) . ?
C29 C30 1.484(12) . ?
C31 C32 1.431(11) . ?
C32 C33 1.468(12) . ?
C33 C34 1.510(10) . ?
C35 C36 1.523(13) . ?
C36 C37 1.500(13) . ?
C37 C38 1.497(12) . ?
C39 C40 1.489(10) . ?
C40 C41 1.536(11) . ?
C41 C42 1.494(10) . ?
O1T C1T 1.29(2) . ?
O1T C4T 1.70(3) . ?
C1T C2T 1.27(3) . ?
C2T C3T 1.45(3) . ?
C3T C4T 1.32(3) . ?
